data_2206646
loop_
_publ_author_name
'Zhang, Hong-Tao'
'Li, Yi-Zhi'
'Xu, Li'
'You, Xiao-Zeng'

_publ_section_title
;A one-dimensional herring-bone coordination polymer,
 <i>catena</i>-poly[[bis(1<i>H</i>-imidazole-\k<i>N</i>^3^)zinc(II)]-\m-5-nitrobenzene-1,3-dicarboxylato-\k^2^<i>O</i>^1^:<i>O</i>^3^]
;
_journal_coeditor_code BV6024
_journal_issue 9
_journal_name_full 'Acta Crystallographica Section E'
_journal_page_first m1727
_journal_page_last m1729
_journal_paper_doi 10.1107/S1600536805024876
_journal_volume 61
_journal_year 2005
_chemical_formula_iupac '[Zn (C8 H3 N O6) (C3 H4 N2)2]'
_chemical_formula_moiety 'C14 H11 N5 O6 Zn'
_chemical_formula_sum 'C14 H11 N5 O6 Zn'
_chemical_formula_weight 410.65
_chemical_name_systematic
;
catena-poly[[bis(1H-imidazole-\kN^3^)zinc(II)]-\m-5-nitrobenzene-
1,3-dicarboxylato-\k^2^O^1^:O^3^]
;
_space_group_IT_number 14
_symmetry_cell_setting monoclinic
_symmetry_space_group_name_Hall '-P 2yn'
_symmetry_space_group_name_H-M 'P 1 21/n 1'
_atom_sites_solution_hydrogens geom
_atom_sites_solution_primary direct
_atom_sites_solution_secondary difmap
_audit_creation_method SHELXL97
_cell_angle_alpha 90.00
_cell_angle_beta 99.91(3)
_cell_angle_gamma 90.00
_cell_formula_units_Z 4
_cell_length_a 9.5225(16)
_cell_length_b 8.6825(15)
_cell_length_c 19.210(3)
_cell_measurement_reflns_used 1610
_cell_measurement_temperature 298(2)
_cell_measurement_theta_max 23.984
_cell_measurement_theta_min 2.579
_cell_volume 1564.6(5)
_computing_cell_refinement SMART
_computing_data_collection 'SMART (Bruker, 2000)'
_computing_data_reduction 'SAINT-Plus (Bruker, 1997)'
_computing_molecular_graphics 'SHELXTL (Sheldrick, 2000)'
_computing_publication_material SHELXTL
_computing_structure_refinement 'SHELXL97 (Sheldrick, 1997)'
_computing_structure_solution 'SHELXS97 (Sheldrick, 1997)'
_diffrn_ambient_temperature 298(2)
_diffrn_measured_fraction_theta_full 0.990
_diffrn_measured_fraction_theta_max 0.990
_diffrn_measurement_device_type 'Bruker SMART CCD area-detector'
_diffrn_measurement_method '\f and \w'
_diffrn_radiation_monochromator graphite
_diffrn_radiation_source 'fine-focus sealed tube'
_diffrn_radiation_type MoK\a
_diffrn_radiation_wavelength 0.71073
_diffrn_reflns_av_R_equivalents 0.0419
_diffrn_reflns_av_sigmaI/netI 0.0435
_diffrn_reflns_limit_h_max 12
_diffrn_reflns_limit_h_min -11
_diffrn_reflns_limit_k_max 11
_diffrn_reflns_limit_k_min -8
_diffrn_reflns_limit_l_max 18
_diffrn_reflns_limit_l_min -25
_diffrn_reflns_number 27420
_diffrn_reflns_theta_full 28.00
_diffrn_reflns_theta_max 28.00
_diffrn_reflns_theta_min 2.15
_diffrn_standards_number 0
_exptl_absorpt_coefficient_mu 1.616
_exptl_absorpt_correction_T_max 0.890
_exptl_absorpt_correction_T_min 0.762
_exptl_absorpt_correction_type empirical
_exptl_absorpt_process_details '(SADABS; Sheldrick, 1996)'
_exptl_crystal_colour colourless
_exptl_crystal_density_diffrn 1.743
_exptl_crystal_density_method 'not measured'
_exptl_crystal_description block
_exptl_crystal_F_000 832
_exptl_crystal_size_max 0.18
_exptl_crystal_size_mid 0.14
_exptl_crystal_size_min 0.07
_refine_diff_density_max 0.730
_refine_diff_density_min -0.365
_refine_ls_extinction_method none
_refine_ls_goodness_of_fit_ref 1.066
_refine_ls_hydrogen_treatment constr
_refine_ls_matrix_type full
_refine_ls_number_parameters 235
_refine_ls_number_reflns 3659
_refine_ls_number_restraints 0
_refine_ls_restrained_S_all 1.066
_refine_ls_R_factor_all 0.0747
_refine_ls_R_factor_gt 0.0556
_refine_ls_shift/su_max 0.000
_refine_ls_shift/su_mean 0.000
_refine_ls_structure_factor_coef Fsqd
_refine_ls_weighting_details 'calc w = 1/[\s^2^(Fo^2^)+(0.011P)^2^+4.62P] where P = (Fo^2^+2Fc^2^)/3'
_refine_ls_weighting_scheme calc
_refine_ls_wR_factor_gt 0.0903
_refine_ls_wR_factor_ref 0.0954
_reflns_number_gt 2916
_reflns_number_total 3659
_reflns_threshold_expression I>2\s(I)
_cod_data_source_file bv6024.cif
_cod_data_source_block I
_cod_original_sg_symbol_H-M 'P 21/n'
_cod_database_code 2206646
_cod_database_fobs_code 2206646

loop_
_symmetry_equiv_pos_as_xyz
'x, y, z'
'-x+1/2, y+1/2, -z+1/2'
'-x, -y, -z'
'x-1/2, -y-1/2, z-1/2'

loop_
_atom_site_label
_atom_site_fract_x
_atom_site_fract_y
_atom_site_fract_z
_atom_site_U_iso_or_equiv
_atom_site_adp_type
_atom_site_calc_flag
_atom_site_refinement_flags
_atom_site_occupancy
_atom_site_type_symbol
C1 0.5780(4) 0.7136(4) 0.03112(18) 0.0284(8) Uani d . 1 C
C2 0.4492(4) 0.7004(4) 0.05483(19) 0.0300(8) Uani d . 1 C
H2 0.4442 0.6398 0.0942 0.036 Uiso calc R 1 H
C3 0.3277(3) 0.7750(4) 0.02154(18) 0.0266(7) Uani d . 1 C
C4 0.3334(4) 0.8601(4) -0.03910(19) 0.0296(8) Uani d . 1 C
H4 0.2533 0.9119 -0.0623 0.036 Uiso calc R 1 H
C5 0.4599(4) 0.8660(4) -0.06401(18) 0.0286(7) Uani d . 1 C
C6 0.5833(4) 0.7973(4) -0.02992(18) 0.0295(8) Uani d . 1 C
H6 0.6681 0.8069 -0.0474 0.035 Uiso calc R 1 H
C7 0.7117(4) 0.6492(4) 0.07531(19) 0.0299(8) Uani d . 1 C
C8 0.1942(3) 0.7721(4) 0.05344(18) 0.0284(8) Uani d . 1 C
C9 0.9125(4) 0.7946(4) 0.2455(2) 0.0341(8) Uani d . 1 C
H9 0.8167 0.7694 0.2322 0.041 Uiso calc R 1 H
C10 1.1072(4) 0.8935(5) 0.3040(2) 0.0429(10) Uani d . 1 C
H10 1.1709 0.9478 0.3372 0.051 Uiso calc R 1 H
C11 1.1383(4) 0.8093(5) 0.2502(2) 0.0423(10) Uani d . 1 C
H11 1.2292 0.7952 0.2397 0.051 Uiso calc R 1 H
C12 0.9652(5) 0.3062(5) 0.1865(2) 0.0409(10) Uani d . 1 C
H12 0.9281 0.3420 0.2252 0.049 Uiso calc R 1 H
C13 0.9842(5) 0.1577(5) 0.1716(2) 0.0480(11) Uani d . 1 C
H13 0.9634 0.0728 0.1975 0.058 Uiso calc R 1 H
C14 1.0537(4) 0.2998(5) 0.0919(2) 0.0374(9) Uani d . 1 C
H14 1.0905 0.3293 0.0521 0.045 Uiso calc R 1 H
N1 0.4669(4) 0.9578(4) -0.12797(16) 0.0349(7) Uani d . 1 N
N2 1.0143(3) 0.7466(4) 0.21246(15) 0.0307(7) Uani d . 1 N
N3 0.9634(4) 0.8834(4) 0.30020(17) 0.0376(8) Uani d . 1 N
H3 0.9143 0.9269 0.3283 0.045 Uiso calc R 1 H
N4 1.0084(3) 0.3965(3) 0.13652(16) 0.0302(7) Uani d . 1 N
N5 1.0395(4) 0.1560(4) 0.1115(2) 0.0452(9) Uani d . 1 N
H5 1.0616 0.0752 0.0898 0.054 Uiso calc R 1 H
O1 0.8279(2) 0.6843(3) 0.05587(13) 0.0344(6) Uani d . 1 O
O2 0.7024(3) 0.5732(4) 0.12848(15) 0.0456(7) Uani d . 1 O
O3 0.1739(3) 0.6484(3) 0.08612(15) 0.0378(6) Uani d . 1 O
O4 0.1135(3) 0.8837(3) 0.04643(15) 0.0399(7) Uani d . 1 O
O5 0.3562(3) 1.0152(4) -0.15859(16) 0.0532(8) Uani d . 1 O
O6 0.5819(3) 0.9745(4) -0.14659(15) 0.0461(7) Uani d . 1 O
Zn 0.99693(4) 0.62360(5) 0.12402(2) 0.02700(14) Uani d . 1 Zn

loop_
_atom_site_aniso_label
_atom_site_aniso_U_11
_atom_site_aniso_U_22
_atom_site_aniso_U_33
_atom_site_aniso_U_12
_atom_site_aniso_U_13
_atom_site_aniso_U_23
C1 0.0267(17) 0.031(2) 0.0277(18) 0.0007(14) 0.0042(14) 0.0030(15)
C2 0.0254(17) 0.033(2) 0.0328(19) -0.0003(15) 0.0097(15) 0.0047(16)
C3 0.0214(16) 0.0283(19) 0.0302(18) -0.0024(14) 0.0052(14) -0.0036(15)
C4 0.0237(16) 0.030(2) 0.0331(19) 0.0025(14) -0.0016(14) 0.0002(15)
C5 0.0349(19) 0.0277(19) 0.0227(17) -0.0018(15) 0.0034(14) -0.0013(14)
C6 0.0258(17) 0.035(2) 0.0295(19) -0.0020(15) 0.0094(14) -0.0005(15)
C7 0.0252(17) 0.035(2) 0.0296(19) 0.0047(15) 0.0044(14) 0.0006(15)
C8 0.0210(16) 0.034(2) 0.0297(18) -0.0001(14) 0.0036(14) -0.0020(15)
C9 0.033(2) 0.033(2) 0.036(2) 0.0009(16) 0.0067(16) 0.0023(16)
C10 0.038(2) 0.045(3) 0.041(2) 0.0044(19) -0.0024(18) -0.0086(19)
C11 0.029(2) 0.052(3) 0.045(2) 0.0032(18) 0.0055(17) -0.008(2)
C12 0.051(2) 0.040(2) 0.034(2) -0.0053(19) 0.0157(19) 0.0003(18)
C13 0.059(3) 0.032(2) 0.052(3) -0.002(2) 0.005(2) 0.0115(19)
C14 0.038(2) 0.044(2) 0.032(2) 0.0032(18) 0.0097(17) -0.0045(17)
N1 0.044(2) 0.0349(19) 0.0260(16) -0.0009(15) 0.0052(15) 0.0008(14)
N2 0.0261(15) 0.0344(17) 0.0320(16) 0.0021(13) 0.0062(12) -0.0027(13)
N3 0.0425(19) 0.0398(19) 0.0319(17) 0.0044(15) 0.0105(14) -0.0071(14)
N4 0.0302(16) 0.0271(17) 0.0348(17) 0.0032(13) 0.0102(13) -0.0001(13)
N5 0.048(2) 0.030(2) 0.054(2) 0.0066(15) 0.0018(17) -0.0117(16)
O1 0.0205(12) 0.0492(17) 0.0344(14) 0.0040(11) 0.0071(10) 0.0110(12)
O2 0.0332(15) 0.0622(19) 0.0430(16) 0.0086(14) 0.0108(12) 0.0256(15)
O3 0.0262(13) 0.0401(16) 0.0511(16) 0.0038(11) 0.0182(12) 0.0102(13)
O4 0.0329(14) 0.0385(16) 0.0498(17) 0.0108(12) 0.0107(12) -0.0018(13)
O5 0.0487(18) 0.066(2) 0.0432(18) 0.0131(16) 0.0037(14) 0.0226(15)
O6 0.0475(18) 0.056(2) 0.0387(16) -0.0037(14) 0.0178(14) 0.0102(14)
Zn 0.0227(2) 0.0286(2) 0.0308(2) 0.00324(17) 0.00743(16) 0.00103(17)

loop_
_atom_type_symbol
_atom_type_description
_atom_type_scat_dispersion_real
_atom_type_scat_dispersion_imag
_atom_type_scat_source
C C 0.0033 0.0016 'International Tables Vol C Tables 4.2.6.8 and 6.1.1.4'
H H 0.0000 0.0000 'International Tables Vol C Tables 4.2.6.8 and 6.1.1.4'
N N 0.0061 0.0033 'International Tables Vol C Tables 4.2.6.8 and 6.1.1.4'
O O 0.0106 0.0060 'International Tables Vol C Tables 4.2.6.8 and 6.1.1.4'
Zn Zn 0.2839 1.4301 'International Tables Vol C Tables 4.2.6.8 and 6.1.1.4'

loop_
_geom_angle_atom_site_label_1
_geom_angle_atom_site_label_2
_geom_angle_atom_site_label_3
_geom_angle_site_symmetry_1
_geom_angle_site_symmetry_3
_geom_angle
_geom_angle_publ_flag
C2 C1 C6 . . 119.0(3) ?
C2 C1 C7 . . 119.5(3) ?
C6 C1 C7 . . 121.2(3) ?
C3 C2 C1 . . 121.8(3) ?
C3 C2 H2 . . 119.1 ?
C1 C2 H2 . . 119.1 ?
C2 C3 C4 . . 119.2(3) ?
C2 C3 C8 . . 120.2(3) ?
C4 C3 C8 . . 120.5(3) ?
C5 C4 C3 . . 118.4(3) ?
C5 C4 H4 . . 120.8 ?
C3 C4 H4 . . 120.8 ?
C4 C5 C6 . . 123.1(3) ?
C4 C5 N1 . . 118.6(3) ?
C6 C5 N1 . . 118.2(3) ?
C5 C6 C1 . . 118.4(3) ?
C5 C6 H6 . . 120.8 ?
C1 C6 H6 . . 120.8 ?
O2 C7 O1 . . 124.4(3) ?
O2 C7 C1 . . 119.4(3) ?
O1 C7 C1 . . 116.1(3) ?
O4 C8 O3 . . 125.0(3) ?
O4 C8 C3 . . 119.9(3) ?
O3 C8 C3 . . 115.1(3) ?
N2 C9 N3 . . 111.6(3) ?
N2 C9 H9 . . 124.2 ?
N3 C9 H9 . . 124.2 ?
C11 C10 N3 . . 106.1(4) ?
C11 C10 H10 . . 126.9 ?
N3 C10 H10 . . 126.9 ?
C10 C11 N2 . . 109.6(4) ?
C10 C11 H11 . . 125.2 ?
N2 C11 H11 . . 125.2 ?
C13 C12 N4 . . 109.6(4) ?
C13 C12 H12 . . 125.2 ?
N4 C12 H12 . . 125.2 ?
C12 C13 N5 . . 106.3(4) ?
C12 C13 H13 . . 126.8 ?
N5 C13 H13 . . 126.8 ?
N5 C14 N4 . . 110.8(4) ?
N5 C14 H14 . . 124.6 ?
N4 C14 H14 . . 124.6 ?
O6 N1 O5 . . 123.7(3) ?
O6 N1 C5 . . 118.7(3) ?
O5 N1 C5 . . 117.5(3) ?
C9 N2 C11 . . 104.8(3) ?
C9 N2 Zn . . 128.5(3) ?
C11 N2 Zn . . 126.6(3) ?
C9 N3 C10 . . 107.9(3) ?
C9 N3 H3 . . 126.1 ?
C10 N3 H3 . . 126.1 ?
C14 N4 C12 . . 105.3(3) ?
C14 N4 Zn . . 124.7(3) ?
C12 N4 Zn . . 129.9(3) ?
C14 N5 C13 . . 107.9(4) ?
C14 N5 H5 . . 126.0 ?
C13 N5 H5 . . 126.0 ?
C7 O1 Zn . . 113.4(2) ?
C8 O3 Zn . 1_455 119.2(2) ?
O3 Zn O1 1_655 . 112.43(11) yes
O3 Zn N4 1_655 . 96.94(12) yes
O1 Zn N4 . . 111.63(12) yes
O3 Zn N2 1_655 . 107.94(12) yes
O1 Zn N2 . . 111.31(12) yes
N4 Zn N2 . . 115.76(13) yes

loop_
_geom_bond_atom_site_label_1
_geom_bond_atom_site_label_2
_geom_bond_site_symmetry_2
_geom_bond_distance
_geom_bond_publ_flag
C1 C2 . 1.385(5) ?
C1 C6 . 1.388(5) ?
C1 C7 . 1.511(5) ?
C2 C3 . 1.382(5) ?
C2 H2 . 0.9300 ?
C3 C4 . 1.389(5) ?
C3 C8 . 1.504(5) ?
C4 C5 . 1.372(5) ?
C4 H4 . 0.9300 ?
C5 C6 . 1.379(5) ?
C5 N1 . 1.476(4) ?
C6 H6 . 0.9300 ?
C7 O2 . 1.232(4) ?
C7 O1 . 1.265(4) ?
C8 O4 . 1.229(4) ?
C8 O3 . 1.276(4) ?
C9 N2 . 1.314(5) ?
C9 N3 . 1.326(5) ?
C9 H9 . 0.9300 ?
C10 C11 . 1.339(6) ?
C10 N3 . 1.361(5) ?
C10 H10 . 0.9300 ?
C11 N2 . 1.386(5) ?
C11 H11 . 0.9300 ?
C12 C13 . 1.340(6) ?
C12 N4 . 1.357(5) ?
C12 H12 . 0.9300 ?
C13 N5 . 1.348(6) ?
C13 H13 . 0.9300 ?
C14 N5 . 1.318(5) ?
C14 N4 . 1.324(5) ?
C14 H14 . 0.9300 ?
N1 O6 . 1.218(4) ?
N1 O5 . 1.221(4) ?
N2 Zn . 1.989(3) yes
N3 H3 . 0.8600 ?
N4 Zn . 1.987(3) yes
N5 H5 . 0.8600 ?
O1 Zn . 1.964(2) yes
O3 Zn 1_455 1.959(2) ?
Zn O3 1_655 1.959(2) yes

loop_
_geom_hbond_atom_site_label_D
_geom_hbond_atom_site_label_H
_geom_hbond_atom_site_label_A
_geom_hbond_site_symmetry_A
_geom_hbond_distance_DH
_geom_hbond_distance_HA
_geom_hbond_distance_DA
_geom_hbond_angle_DHA
_geom_hbond_publ_flag
N5 H5 O4 1_645 0.86 1.96 2.820(4) 176 yes
N3 H3 O2 2_655 0.86 1.96 2.799(4) 163 yes
C10 H10 O3 2_655 0.93 2.58 3.491(5) 168 yes
C13 H13 N3 1_545 0.93 2.57 3.462(5) 161 yes
C14 H14 O1 3_765 0.93 2.34 3.233(5) 161 yes
